data_7005239
loop_
_publ_author_name
'Wu, Da-Yu'
'Huang, Wei'
'Hua, Wei-Jie'
'Song, You'
'Duan, Chun-Ying'
'Li, Shu-Hua'
'Meng, Qing-Jin'

_publ_section_title
;
 Metal complexes formed by metal-assisted solvolysis of
 di-pyridylketone azine: structures and magnetic properties.
;
_journal_issue 18
_journal_name_full 'Dalton transactions (Cambridge, England : 2003)'
_journal_page_first 1838
_journal_page_last 1845
_journal_paper_doi 10.1039/b618286k
_journal_year 2007
_chemical_formula_sum 'C23 H19 Cl Cu2 N12 O5'
_chemical_formula_weight 706.03
_chemical_name_systematic
;
?
;
_space_group_IT_number 15
_symmetry_cell_setting monoclinic
_symmetry_space_group_name_Hall '-C 2yc'
_symmetry_space_group_name_H-M 'C 1 2/c 1'
_atom_sites_solution_hydrogens geom
_atom_sites_solution_primary direct
_atom_sites_solution_secondary difmap
_audit_creation_method SHELXL-97
_cell_angle_alpha 90.00
_cell_angle_beta 116.503(2)
_cell_angle_gamma 90.00
_cell_formula_units_Z 8
_cell_length_a 25.593(2)
_cell_length_b 14.9494(14)
_cell_length_c 16.2415(15)
_cell_measurement_temperature 293(2)
_cell_volume 5561.0(9)
_computing_cell_refinement 'Bruker SMART'
_computing_data_collection 'Bruker SMART'
_computing_data_reduction 'Bruker SAINT'
_computing_molecular_graphics 'Bruker SHELXTL'
_computing_publication_material 'Bruker SHELXTL'
_computing_structure_refinement 'Bruker SHELXTL'
_computing_structure_solution 'Bruker SHELXTL'
_diffrn_ambient_temperature 293(2)
_diffrn_measured_fraction_theta_full 0.998
_diffrn_measured_fraction_theta_max 0.998
_diffrn_measurement_device_type 'CCD area detector'
_diffrn_measurement_method 'phi and omega scans'
_diffrn_radiation_monochromator graphite
_diffrn_radiation_source 'fine-focus sealed tube'
_diffrn_radiation_type MoK\a
_diffrn_radiation_wavelength 0.71073
_diffrn_reflns_av_R_equivalents 0.0773
_diffrn_reflns_av_sigmaI/netI 0.0745
_diffrn_reflns_limit_h_max 30
_diffrn_reflns_limit_h_min -30
_diffrn_reflns_limit_k_max 17
_diffrn_reflns_limit_k_min -15
_diffrn_reflns_limit_l_max 19
_diffrn_reflns_limit_l_min -19
_diffrn_reflns_number 13899
_diffrn_reflns_theta_full 25.00
_diffrn_reflns_theta_max 25.00
_diffrn_reflns_theta_min 1.63
_exptl_absorpt_coefficient_mu 1.685
_exptl_absorpt_correction_T_max 0.5671
_exptl_absorpt_correction_T_min 0.7021
_exptl_absorpt_correction_type multi-scan
_exptl_absorpt_process_details sadabs
_exptl_crystal_colour 'dark blue'
_exptl_crystal_density_diffrn 1.687
_exptl_crystal_density_method 'not measured'
_exptl_crystal_description block
_exptl_crystal_F_000 2848
_exptl_crystal_size_max 0.30
_exptl_crystal_size_mid 0.20
_exptl_crystal_size_min 0.20
_refine_diff_density_max 0.903
_refine_diff_density_min -0.487
_refine_diff_density_rms 0.081
_refine_ls_extinction_method none
_refine_ls_goodness_of_fit_ref 1.020
_refine_ls_hydrogen_treatment mixed
_refine_ls_matrix_type full
_refine_ls_number_parameters 385
_refine_ls_number_reflns 4903
_refine_ls_number_restraints 20
_refine_ls_restrained_S_all 1.047
_refine_ls_R_factor_all 0.0738
_refine_ls_R_factor_gt 0.0446
_refine_ls_shift/su_max 0.000
_refine_ls_shift/su_mean 0.000
_refine_ls_structure_factor_coef Fsqd
_refine_ls_weighting_details 'calc w=1/[\s^2^(Fo^2^)+(0.0400P)^2^+0.0000P] where P=(Fo^2^+2Fc^2^)/3'
_refine_ls_weighting_scheme calc
_refine_ls_wR_factor_gt 0.1007
_refine_ls_wR_factor_ref 0.1076
_reflns_number_gt 3184
_reflns_number_total 4903
_reflns_threshold_expression >2sigma(I)
_cod_data_source_file b618286k.txt
_cod_data_source_block t
_cod_depositor_comments
;
The following automatic conversions were performed:
'_symmetry_cell_setting' value 'Monoclinic' changed to 'monoclinic'
according to '/home/saulius/struct/CIF-dictionaries/cif_core.dic'
dictionary named 'cif_core.dic' version 2.4.1 from 2010-06-29.

Automatic conversion script
Id: cif_fix_enum 1527 2010-12-29 10:47:43Z saulius 
;
_cod_original_sg_symbol_H-M 'C2/c '
_cod_database_code 7005239

loop_
_symmetry_equiv_pos_as_xyz
'x, y, z'
'-x, y, -z+1/2'
'x+1/2, y+1/2, z'
'-x+1/2, y+1/2, -z+1/2'
'-x, -y, -z'
'x, -y, z-1/2'
'-x+1/2, -y+1/2, -z'
'x+1/2, -y+1/2, z-1/2'

loop_
_atom_site_label
_atom_site_type_symbol
_atom_site_fract_x
_atom_site_fract_y
_atom_site_fract_z
_atom_site_U_iso_or_equiv
_atom_site_adp_type
_atom_site_occupancy
_atom_site_symmetry_multiplicity
_atom_site_calc_flag
_atom_site_refinement_flags
_atom_site_disorder_assembly
_atom_site_disorder_group
Cu1 Cu 0.311137(18) -0.12188(3) -0.00584(3) 0.03733(12) Uani 1 1 d . . .
Cu2 Cu 0.394330(18) -0.13167(3) -0.21526(3) 0.03782(12) Uani 1 1 d . . .
O1 O 0.30978(10) -0.03210(15) -0.23569(15) 0.0403(6) Uani 1 1 d . . .
N2 N 0.42414(11) -0.01403(18) -0.15194(18) 0.0341(7) Uani 1 1 d . . .
N1 N 0.27644(12) -0.00030(19) -0.05522(19) 0.0390(8) Uani 1 1 d . . .
N3 N 0.34557(11) -0.10282(17) -0.08824(18) 0.0316(7) Uani 1 1 d . . .
N4 N 0.36778(11) -0.16404(18) -0.12166(17) 0.0298(7) Uani 1 1 d . . .
N5 N 0.36329(12) -0.22858(18) 0.04607(18) 0.0357(7) Uani 1 1 d . . .
N6 N 0.40431(12) -0.26116(18) -0.21540(19) 0.0378(7) Uani 1 1 d . . .
N7 N 0.25801(14) -0.1373(2) 0.0486(2) 0.0630(10) Uani 1 1 d . . .
N8 N 0.25495(13) -0.1894(2) 0.0991(2) 0.0511(9) Uani 1 1 d . . .
N9 N 0.24970(15) -0.2422(3) 0.1477(3) 0.0827(13) Uani 1 1 d . . .
N10 N 0.39919(17) -0.1080(2) -0.3291(2) 0.0685(10) Uani 1 1 d . . .
N11 N 0.39397(13) -0.0336(2) -0.35302(19) 0.0444(8) Uani 1 1 d . . .
N12 N 0.39059(15) 0.0399(2) -0.3768(2) 0.0627(11) Uani 1 1 d . . .
C11 C 0.47530(15) 0.0198(3) -0.1386(2) 0.0456(10) Uani 1 1 d . . .
H11A H 0.4965 -0.0091 -0.1646 0.055 Uiso 1 1 calc R . .
C10 C 0.49809(17) 0.0960(3) -0.0878(3) 0.0564(12) Uani 1 1 d . . .
H10A H 0.5340 0.1183 -0.0794 0.068 Uiso 1 1 calc R . .
C9 C 0.46638(17) 0.1382(3) -0.0499(3) 0.0589(13) Uani 1 1 d . . .
H9A H 0.4806 0.1900 -0.0152 0.071 Uiso 1 1 calc R . .
C8 C 0.41326(15) 0.1034(2) -0.0636(3) 0.0426(10) Uani 1 1 d . . .
H8A H 0.3917 0.1305 -0.0372 0.051 Uiso 1 1 calc R . .
C7 C 0.39268(14) 0.0279(2) -0.1168(2) 0.0342(9) Uani 1 1 d . . .
C6 C 0.33425(14) -0.0179(2) -0.1394(2) 0.0325(9) Uani 1 1 d . . .
C5 C 0.29459(15) 0.0377(2) -0.1126(2) 0.0380(9) Uani 1 1 d . . .
C4 C 0.27670(15) 0.1220(2) -0.1483(3) 0.0484(11) Uani 1 1 d . . .
H4A H 0.2884 0.1460 -0.1903 0.058 Uiso 1 1 calc R . .
C3 C 0.24119(17) 0.1703(3) -0.1211(3) 0.0606(13) Uani 1 1 d . . .
H3A H 0.2297 0.2282 -0.1426 0.073 Uiso 1 1 calc R . .
C2 C 0.22298(18) 0.1308(3) -0.0608(3) 0.0614(13) Uani 1 1 d . . .
H2A H 0.1989 0.1617 -0.0415 0.074 Uiso 1 1 calc R . .
C1 C 0.24104(16) 0.0459(3) -0.0303(3) 0.0500(11) Uani 1 1 d . . .
H1A H 0.2283 0.0192 0.0093 0.060 Uiso 1 1 calc R . .
C12 C 0.37694(16) -0.2515(3) 0.1337(2) 0.0455(10) Uani 1 1 d . . .
H12A H 0.3603 -0.2184 0.1645 0.055 Uiso 1 1 calc R . .
C13 C 0.41290(17) -0.3189(3) 0.1795(3) 0.0556(12) Uani 1 1 d . . .
H13A H 0.4195 -0.3335 0.2390 0.067 Uiso 1 1 calc R . .
C14 C 0.43974(18) -0.3657(3) 0.1359(3) 0.0550(12) Uani 1 1 d . . .
H14A H 0.4650 -0.4126 0.1658 0.066 Uiso 1 1 calc R . .
C15 C 0.42900(16) -0.3427(2) 0.0478(2) 0.0426(10) Uani 1 1 d . . .
H15A H 0.4479 -0.3728 0.0187 0.051 Uiso 1 1 calc R . .
C16 C 0.38977(14) -0.2743(2) 0.0024(2) 0.0311(9) Uani 1 1 d . . .
C17 C 0.38159(14) -0.2453(2) -0.0889(2) 0.0303(8) Uani 1 1 d . . .
C18 C 0.39430(14) -0.3048(2) -0.1508(2) 0.0327(9) Uani 1 1 d . . .
C19 C 0.39181(17) -0.3975(2) -0.1515(3) 0.0457(10) Uani 1 1 d . . .
H19A H 0.3822 -0.4278 -0.1102 0.055 Uiso 1 1 calc R . .
C20 C 0.40385(18) -0.4440(3) -0.2142(3) 0.0558(12) Uani 1 1 d . . .
H20A H 0.4028 -0.5062 -0.2149 0.067 Uiso 1 1 calc R . .
C21 C 0.41731(18) -0.3993(3) -0.2754(3) 0.0575(12) Uani 1 1 d . . .
H21A H 0.4266 -0.4305 -0.3166 0.069 Uiso 1 1 calc R . .
C22 C 0.41684(16) -0.3073(3) -0.2750(3) 0.0482(10) Uani 1 1 d . . .
H22A H 0.4254 -0.2764 -0.3172 0.058 Uiso 1 1 calc R . .
C23 C 0.25169(16) -0.0699(3) -0.2773(3) 0.0553(12) Uani 1 1 d . . .
H23A H 0.2388 -0.0771 -0.3422 0.083 Uiso 1 1 calc R . .
H23B H 0.2254 -0.0307 -0.2672 0.083 Uiso 1 1 calc R . .
H23C H 0.2522 -0.1271 -0.2501 0.083 Uiso 1 1 calc R . .
Cl1 Cl 0.40762(5) 0.36540(7) -0.02618(7) 0.0586(3) Uani 1 1 d D . .
O14 O 0.3939(2) 0.4495(3) 0.0008(4) 0.086(2) Uiso 0.592(3) 1 d PD A 1
O13 O 0.4268(2) 0.3702(4) -0.0955(3) 0.0803(18) Uiso 0.592(3) 1 d PD A 1
O12 O 0.3601(2) 0.3007(4) -0.0453(4) 0.090(2) Uiso 0.592(3) 1 d PD A 1
O11 O 0.4559(2) 0.3263(4) 0.0512(3) 0.0748(17) Uiso 0.592(3) 1 d PD A 1
O24 O 0.3945(3) 0.3530(5) -0.1190(4) 0.075(3) Uiso 0.408(3) 1 d PD A 2
O21 O 0.3925(4) 0.2924(5) 0.0112(6) 0.105(3) Uiso 0.408(3) 1 d PD A 2
O23 O 0.4644(3) 0.3877(8) 0.0279(8) 0.171(5) Uiso 0.408(3) 1 d PD A 2
O22 O 0.3708(3) 0.4384(4) -0.0274(5) 0.0479(19) Uiso 0.408(3) 1 d PD A 2

loop_
_atom_site_aniso_label
_atom_site_aniso_U_11
_atom_site_aniso_U_22
_atom_site_aniso_U_33
_atom_site_aniso_U_23
_atom_site_aniso_U_13
_atom_site_aniso_U_12
Cu1 0.0457(2) 0.0349(2) 0.0415(2) 0.00320(19) 0.02864(19) -0.0009(2)
Cu2 0.0588(2) 0.0263(2) 0.0406(2) 0.00173(19) 0.0332(2) -0.0013(2)
O1 0.0478(13) 0.0382(14) 0.0370(13) 0.0029(11) 0.0209(11) -0.0038(12)
N2 0.0382(15) 0.0291(16) 0.0402(16) 0.0017(13) 0.0220(13) -0.0019(13)
N1 0.0417(15) 0.0396(18) 0.0425(16) 0.0020(14) 0.0248(14) 0.0046(14)
N3 0.0383(14) 0.0262(15) 0.0357(15) 0.0030(12) 0.0213(12) -0.0014(12)
N4 0.0352(14) 0.0254(14) 0.0324(15) 0.0000(12) 0.0182(12) -0.0028(12)
N5 0.0463(16) 0.0332(16) 0.0303(15) 0.0017(12) 0.0195(13) -0.0099(13)
N6 0.0513(16) 0.0282(16) 0.0405(16) -0.0009(13) 0.0264(14) -0.0003(14)
N7 0.0795(19) 0.056(2) 0.086(2) 0.0192(18) 0.0661(17) 0.0072(18)
N8 0.0484(17) 0.063(2) 0.0491(19) -0.0118(17) 0.0287(15) -0.0204(17)
N9 0.071(2) 0.114(3) 0.067(2) 0.022(2) 0.034(2) -0.028(2)
N10 0.136(3) 0.037(2) 0.0646(19) 0.0044(15) 0.074(2) 0.011(2)
N11 0.0514(17) 0.052(2) 0.0376(17) 0.0083(15) 0.0272(14) 0.0023(16)
N12 0.069(2) 0.056(2) 0.062(2) 0.0242(18) 0.0271(19) 0.0003(19)
C11 0.0445(19) 0.043(2) 0.060(2) 0.0011(18) 0.0325(18) -0.0027(18)
C10 0.056(2) 0.040(2) 0.082(3) -0.007(2) 0.038(2) -0.0130(19)
C9 0.058(2) 0.036(2) 0.077(3) -0.019(2) 0.025(2) -0.010(2)
C8 0.049(2) 0.028(2) 0.057(2) -0.0074(17) 0.0283(18) -0.0016(17)
C7 0.0460(19) 0.0223(18) 0.0400(19) 0.0083(15) 0.0241(16) 0.0050(16)
C6 0.0402(18) 0.0240(18) 0.0371(19) 0.0055(14) 0.0207(16) 0.0036(15)
C5 0.0400(18) 0.034(2) 0.044(2) -0.0002(16) 0.0218(17) -0.0026(16)
C4 0.051(2) 0.035(2) 0.065(2) 0.0062(19) 0.0314(19) 0.0060(18)
C3 0.062(2) 0.045(2) 0.079(3) 0.006(2) 0.035(2) 0.017(2)
C2 0.060(2) 0.056(3) 0.077(3) -0.009(2) 0.038(2) 0.013(2)
C1 0.057(2) 0.053(3) 0.054(2) 0.0036(19) 0.0369(19) 0.009(2)
C12 0.055(2) 0.049(2) 0.040(2) 0.0037(18) 0.0283(18) -0.001(2)
C13 0.071(3) 0.059(3) 0.038(2) 0.016(2) 0.024(2) 0.000(2)
C14 0.072(3) 0.043(2) 0.044(2) 0.0087(19) 0.021(2) 0.007(2)
C15 0.055(2) 0.034(2) 0.038(2) 0.0039(16) 0.0194(18) 0.0017(18)
C16 0.0385(18) 0.0265(18) 0.0283(18) -0.0029(14) 0.0148(15) -0.0109(15)
C17 0.0365(17) 0.0243(18) 0.0314(18) -0.0020(14) 0.0163(15) -0.0076(15)
C18 0.0377(18) 0.0269(18) 0.0335(19) -0.0008(15) 0.0160(16) -0.0012(16)
C19 0.068(2) 0.026(2) 0.044(2) 0.0034(16) 0.0259(19) -0.0015(18)
C20 0.085(3) 0.026(2) 0.056(2) -0.0056(18) 0.031(2) 0.005(2)
C21 0.086(3) 0.042(2) 0.053(2) -0.0072(19) 0.039(2) 0.013(2)
C22 0.070(2) 0.040(2) 0.047(2) -0.0007(17) 0.0371(19) 0.007(2)
C23 0.047(2) 0.065(3) 0.047(2) -0.001(2) 0.015(2) -0.002(2)
Cl1 0.0829(6) 0.0489(6) 0.0599(6) 0.0075(5) 0.0462(5) 0.0110(6)

loop_
_atom_type_symbol
_atom_type_description
_atom_type_scat_dispersion_real
_atom_type_scat_dispersion_imag
_atom_type_scat_source
C C 0.0033 0.0016 'International Tables Vol C Tables 4.2.6.8 and 6.1.1.4'
H H 0.0000 0.0000 'International Tables Vol C Tables 4.2.6.8 and 6.1.1.4'
N N 0.0061 0.0033 'International Tables Vol C Tables 4.2.6.8 and 6.1.1.4'
O O 0.0106 0.0060 'International Tables Vol C Tables 4.2.6.8 and 6.1.1.4'
Cu Cu 0.3201 1.2651 'International Tables Vol C Tables 4.2.6.8 and 6.1.1.4'
Cl Cl 0.1484 0.1585 'International Tables Vol C Tables 4.2.6.8 and 6.1.1.4'

loop_
_geom_angle_atom_site_label_1
_geom_angle_atom_site_label_2
_geom_angle_atom_site_label_3
_geom_angle
_geom_angle_site_symmetry_1
_geom_angle_site_symmetry_3
_geom_angle_publ_flag
N3 Cu1 N7 165.29(12) . . ?
N3 Cu1 N5 89.13(11) . . ?
N7 Cu1 N5 100.61(13) . . ?
N3 Cu1 N1 81.22(12) . . ?
N7 Cu1 N1 90.84(13) . . ?
N5 Cu1 N1 166.21(11) . . ?
N10 Cu2 N6 96.62(13) . . ?
N10 Cu2 N4 164.81(13) . . ?
N6 Cu2 N4 81.29(12) . . ?
N10 Cu2 N2 99.06(13) . . ?
N6 Cu2 N2 148.08(11) . . ?
N4 Cu2 N2 90.17(11) . . ?
C6 O1 C23 115.5(3) . . ?
C11 N2 C7 119.4(3) . . ?
C11 N2 Cu2 122.6(3) . . ?
C7 N2 Cu2 117.8(2) . . ?
C1 N1 C5 119.0(3) . . ?
C1 N1 Cu1 125.4(3) . . ?
C5 N1 Cu1 115.4(2) . . ?
N4 N3 C6 112.3(3) . . ?
N4 N3 Cu1 126.9(2) . . ?
C6 N3 Cu1 119.0(2) . . ?
C17 N4 N3 124.4(3) . . ?
C17 N4 Cu2 114.5(2) . . ?
N3 N4 Cu2 120.4(2) . . ?
C12 N5 C16 117.8(3) . . ?
C12 N5 Cu1 117.1(3) . . ?
C16 N5 Cu1 124.8(2) . . ?
C22 N6 C18 120.1(3) . . ?
C22 N6 Cu2 125.8(3) . . ?
C18 N6 Cu2 114.0(2) . . ?
N8 N7 Cu1 133.3(3) . . ?
N7 N8 N9 177.5(4) . . ?
N11 N10 Cu2 116.4(3) . . ?
N12 N11 N10 177.7(4) . . ?
N2 C11 C10 122.5(4) . . ?
N2 C11 H11A 118.7 . . ?
C10 C11 H11A 118.7 . . ?
C9 C10 C11 118.2(4) . . ?
C9 C10 H10A 120.9 . . ?
C11 C10 H10A 120.9 . . ?
C10 C9 C8 119.5(4) . . ?
C10 C9 H9A 120.3 . . ?
C8 C9 H9A 120.3 . . ?
C7 C8 C9 119.0(4) . . ?
C7 C8 H8A 120.5 . . ?
C9 C8 H8A 120.5 . . ?
N2 C7 C8 121.3(3) . . ?
N2 C7 C6 113.5(3) . . ?
C8 C7 C6 125.2(3) . . ?
O1 C6 N3 111.8(3) . . ?
O1 C6 C5 112.1(3) . . ?
N3 C6 C5 107.3(3) . . ?
O1 C6 C7 103.6(3) . . ?
N3 C6 C7 108.9(2) . . ?
C5 C6 C7 113.1(3) . . ?
N1 C5 C4 121.9(4) . . ?
N1 C5 C6 116.8(3) . . ?
C4 C5 C6 121.3(3) . . ?
C5 C4 C3 119.1(4) . . ?
C5 C4 H4A 120.4 . . ?
C3 C4 H4A 120.4 . . ?
C4 C3 C2 118.7(4) . . ?
C4 C3 H3A 120.7 . . ?
C2 C3 H3A 120.7 . . ?
C1 C2 C3 119.0(4) . . ?
C1 C2 H2A 120.5 . . ?
C3 C2 H2A 120.5 . . ?
N1 C1 C2 122.3(4) . . ?
N1 C1 H1A 118.8 . . ?
C2 C1 H1A 118.8 . . ?
C13 C12 N5 124.4(4) . . ?
C13 C12 H12A 117.8 . . ?
N5 C12 H12A 117.8 . . ?
C12 C13 C14 118.2(4) . . ?
C12 C13 H13A 120.9 . . ?
C14 C13 H13A 120.9 . . ?
C15 C14 C13 119.6(4) . . ?
C15 C14 H14A 120.2 . . ?
C13 C14 H14A 120.2 . . ?
C14 C15 C16 119.9(4) . . ?
C14 C15 H15A 120.1 . . ?
C16 C15 H15A 120.1 . . ?
N5 C16 C15 120.0(3) . . ?
N5 C16 C17 119.8(3) . . ?
C15 C16 C17 119.8(3) . . ?
N4 C17 C16 125.2(3) . . ?
N4 C17 C18 112.4(3) . . ?
C16 C17 C18 122.1(3) . . ?
N6 C18 C19 120.0(3) . . ?
N6 C18 C17 114.3(3) . . ?
C19 C18 C17 125.5(3) . . ?
C20 C19 C18 119.0(4) . . ?
C20 C19 H19A 120.5 . . ?
C18 C19 H19A 120.5 . . ?
C21 C20 C19 120.3(4) . . ?
C21 C20 H20A 119.8 . . ?
C19 C20 H20A 119.8 . . ?
C20 C21 C22 118.8(4) . . ?
C20 C21 H21A 120.6 . . ?
C22 C21 H21A 120.6 . . ?
N6 C22 C21 121.6(4) . . ?
N6 C22 H22A 119.2 . . ?
C21 C22 H22A 119.2 . . ?
O1 C23 H23A 109.5 . . ?
O1 C23 H23B 109.5 . . ?
H23A C23 H23B 109.5 . . ?
O1 C23 H23C 109.5 . . ?
H23A C23 H23C 109.5 . . ?
H23B C23 H23C 109.5 . . ?
O23 Cl1 O21 109.6(6) . . ?
O23 Cl1 O24 113.5(6) . . ?
O21 Cl1 O24 112.8(5) . . ?
O23 Cl1 O13 81.4(6) . . ?
O21 Cl1 O13 130.6(4) . . ?
O24 Cl1 O13 32.3(3) . . ?
O23 Cl1 O14 85.7(6) . . ?
O21 Cl1 O14 113.9(5) . . ?
O24 Cl1 O14 118.2(4) . . ?
O13 Cl1 O14 114.8(3) . . ?
O23 Cl1 O22 109.1(6) . . ?
O21 Cl1 O22 107.2(5) . . ?
O24 Cl1 O22 104.2(4) . . ?
O13 Cl1 O22 114.1(4) . . ?
O14 Cl1 O22 23.7(3) . . ?
O23 Cl1 O11 44.0(5) . . ?
O21 Cl1 O11 66.1(4) . . ?
O24 Cl1 O11 125.9(4) . . ?
O13 Cl1 O11 104.3(3) . . ?
O14 Cl1 O11 108.9(3) . . ?
O22 Cl1 O11 128.6(4) . . ?
O23 Cl1 O12 147.0(6) . . ?
O21 Cl1 O12 37.9(4) . . ?
O24 Cl1 O12 84.7(4) . . ?
O13 Cl1 O12 114.3(3) . . ?
O14 Cl1 O12 110.5(3) . . ?
O22 Cl1 O12 91.2(3) . . ?
O11 Cl1 O12 103.0(3) . . ?

loop_
_geom_bond_atom_site_label_1
_geom_bond_atom_site_label_2
_geom_bond_distance
_geom_bond_site_symmetry_2
_geom_bond_publ_flag
Cu1 N3 1.924(3) . ?
Cu1 N7 1.938(3) . ?
Cu1 N5 2.008(3) . ?
Cu1 N1 2.025(3) . ?
Cu2 N10 1.940(3) . ?
Cu2 N6 1.953(3) . ?
Cu2 N4 1.982(3) . ?
Cu2 N2 2.008(3) . ?
O1 C6 1.417(4) . ?
O1 C23 1.446(4) . ?
N2 C11 1.328(4) . ?
N2 C7 1.333(4) . ?
N1 C1 1.338(5) . ?
N1 C5 1.339(4) . ?
N3 N4 1.316(4) . ?
N3 C6 1.474(4) . ?
N4 C17 1.310(4) . ?
N5 C12 1.350(4) . ?
N5 C16 1.364(4) . ?
N6 C22 1.339(5) . ?
N6 C18 1.353(4) . ?
N7 N8 1.158(4) . ?
N8 N9 1.166(5) . ?
N10 N11 1.166(4) . ?
N11 N12 1.155(4) . ?
C11 C10 1.374(5) . ?
C11 H11A 0.9300 . ?
C10 C9 1.372(6) . ?
C10 H10A 0.9300 . ?
C9 C8 1.378(5) . ?
C9 H9A 0.9300 . ?
C8 C7 1.375(5) . ?
C8 H8A 0.9300 . ?
C7 C6 1.533(5) . ?
C6 C5 1.518(5) . ?
C5 C4 1.377(5) . ?
C4 C3 1.380(6) . ?
C4 H4A 0.9300 . ?
C3 C2 1.390(6) . ?
C3 H3A 0.9300 . ?
C2 C1 1.366(5) . ?
C2 H2A 0.9300 . ?
C1 H1A 0.9300 . ?
C12 C13 1.343(5) . ?
C12 H12A 0.9300 . ?
C13 C14 1.378(6) . ?
C13 H13A 0.9300 . ?
C14 C15 1.373(5) . ?
C14 H14A 0.9300 . ?
C15 C16 1.392(5) . ?
C15 H15A 0.9300 . ?
C16 C17 1.467(4) . ?
C17 C18 1.484(5) . ?
C18 C19 1.387(5) . ?
C19 C20 1.377(5) . ?
C19 H19A 0.9300 . ?
C20 C21 1.362(6) . ?
C20 H20A 0.9300 . ?
C21 C22 1.376(5) . ?
C21 H21A 0.9300 . ?
C22 H22A 0.9300 . ?
C23 H23A 0.9600 . ?
C23 H23B 0.9600 . ?
C23 H23C 0.9600 . ?
Cl1 O23 1.362(7) . ?
Cl1 O21 1.385(6) . ?
Cl1 O24 1.403(6) . ?
Cl1 O13 1.417(5) . ?
Cl1 O14 1.425(5) . ?
Cl1 O22 1.435(5) . ?
Cl1 O11 1.436(4) . ?
Cl1 O12 1.475(5) . ?

loop_
_geom_torsion_atom_site_label_1
_geom_torsion_atom_site_label_2
_geom_torsion_atom_site_label_3
_geom_torsion_atom_site_label_4
_geom_torsion
_geom_torsion_site_symmetry_1
_geom_torsion_site_symmetry_2
_geom_torsion_site_symmetry_3
_geom_torsion_site_symmetry_4
_geom_torsion_publ_flag
N10 Cu2 N2 C11 -55.1(3) . . . . ?
N6 Cu2 N2 C11 63.4(4) . . . . ?
N4 Cu2 N2 C11 137.1(3) . . . . ?
N10 Cu2 N2 C7 129.6(2) . . . . ?
N6 Cu2 N2 C7 -111.9(3) . . . . ?
N4 Cu2 N2 C7 -38.3(2) . . . . ?
N3 Cu1 N1 C1 -179.2(3) . . . . ?
N7 Cu1 N1 C1 13.2(3) . . . . ?
N5 Cu1 N1 C1 -133.2(5) . . . . ?
N3 Cu1 N1 C5 -4.1(2) . . . . ?
N7 Cu1 N1 C5 -171.7(2) . . . . ?
N5 Cu1 N1 C5 42.0(6) . . . . ?
N7 Cu1 N3 N4 -102.8(5) . . . . ?
N5 Cu1 N3 N4 29.1(2) . . . . ?
N1 Cu1 N3 N4 -160.8(3) . . . . ?
N7 Cu1 N3 C6 60.4(6) . . . . ?
N5 Cu1 N3 C6 -167.8(2) . . . . ?
N1 Cu1 N3 C6 2.3(2) . . . . ?
C6 N3 N4 C17 -179.7(3) . . . . ?
Cu1 N3 N4 C17 -15.7(4) . . . . ?
C6 N3 N4 Cu2 10.0(3) . . . . ?
Cu1 N3 N4 Cu2 174.09(12) . . . . ?
N10 Cu2 N4 C17 98.4(5) . . . . ?
N6 Cu2 N4 C17 15.2(2) . . . . ?
N2 Cu2 N4 C17 -133.9(2) . . . . ?
N10 Cu2 N4 N3 -90.4(5) . . . . ?
N6 Cu2 N4 N3 -173.6(2) . . . . ?
N2 Cu2 N4 N3 37.3(2) . . . . ?
N3 Cu1 N5 C12 153.2(3) . . . . ?
N7 Cu1 N5 C12 -37.9(3) . . . . ?
N1 Cu1 N5 C12 107.8(5) . . . . ?
N3 Cu1 N5 C16 -20.8(3) . . . . ?
N7 Cu1 N5 C16 148.1(3) . . . . ?
N1 Cu1 N5 C16 -66.2(6) . . . . ?
N10 Cu2 N6 C22 6.3(3) . . . . ?
N4 Cu2 N6 C22 171.1(3) . . . . ?
N2 Cu2 N6 C22 -112.8(3) . . . . ?
N10 Cu2 N6 C18 -170.3(2) . . . . ?
N4 Cu2 N6 C18 -5.5(2) . . . . ?
N2 Cu2 N6 C18 70.7(3) . . . . ?
N3 Cu1 N7 N8 132.8(5) . . . . ?
N5 Cu1 N7 N8 2.0(4) . . . . ?
N1 Cu1 N7 N8 -170.3(4) . . . . ?
Cu1 N7 N8 N9 -130(11) . . . . ?
N6 Cu2 N10 N11 178.9(3) . . . . ?
N4 Cu2 N10 N11 97.8(5) . . . . ?
N2 Cu2 N10 N11 -29.0(3) . . . . ?
Cu2 N10 N11 N12 125(10) . . . . ?
C7 N2 C11 C10 1.5(5) . . . . ?
Cu2 N2 C11 C10 -173.8(3) . . . . ?
N2 C11 C10 C9 -0.1(6) . . . . ?
C11 C10 C9 C8 0.1(6) . . . . ?
C10 C9 C8 C7 -1.4(6) . . . . ?
C11 N2 C7 C8 -2.9(5) . . . . ?
Cu2 N2 C7 C8 172.6(3) . . . . ?
C11 N2 C7 C6 178.8(3) . . . . ?
Cu2 N2 C7 C6 -5.7(4) . . . . ?
C9 C8 C7 N2 2.9(5) . . . . ?
C9 C8 C7 C6 -179.1(3) . . . . ?
C23 O1 C6 N3 66.7(4) . . . . ?
C23 O1 C6 C5 -53.9(4) . . . . ?
C23 O1 C6 C7 -176.1(3) . . . . ?
N4 N3 C6 O1 41.8(3) . . . . ?
Cu1 N3 C6 O1 -123.7(2) . . . . ?
N4 N3 C6 C5 165.0(2) . . . . ?
Cu1 N3 C6 C5 -0.4(3) . . . . ?
N4 N3 C6 C7 -72.1(3) . . . . ?
Cu1 N3 C6 C7 122.4(2) . . . . ?
N2 C7 C6 O1 -49.2(3) . . . . ?
C8 C7 C6 O1 132.6(3) . . . . ?
N2 C7 C6 N3 70.0(3) . . . . ?
C8 C7 C6 N3 -108.2(4) . . . . ?
N2 C7 C6 C5 -170.8(3) . . . . ?
C8 C7 C6 C5 11.1(5) . . . . ?
C1 N1 C5 C4 -1.6(5) . . . . ?
Cu1 N1 C5 C4 -177.1(3) . . . . ?
C1 N1 C5 C6 -179.5(3) . . . . ?
Cu1 N1 C5 C6 5.1(4) . . . . ?
O1 C6 C5 N1 120.1(3) . . . . ?
N3 C6 C5 N1 -3.0(4) . . . . ?
C7 C6 C5 N1 -123.2(3) . . . . ?
O1 C6 C5 C4 -57.8(4) . . . . ?
N3 C6 C5 C4 179.1(3) . . . . ?
C7 C6 C5 C4 58.9(4) . . . . ?
N1 C5 C4 C3 3.0(5) . . . . ?
C6 C5 C4 C3 -179.3(3) . . . . ?
C5 C4 C3 C2 -2.3(6) . . . . ?
C4 C3 C2 C1 0.3(6) . . . . ?
C5 N1 C1 C2 -0.4(5) . . . . ?
Cu1 N1 C1 C2 174.5(3) . . . . ?
C3 C2 C1 N1 1.1(6) . . . . ?
C16 N5 C12 C13 -3.0(5) . . . . ?
Cu1 N5 C12 C13 -177.5(3) . . . . ?
N5 C12 C13 C14 2.8(6) . . . . ?
C12 C13 C14 C15 -0.2(6) . . . . ?
C13 C14 C15 C16 -2.0(6) . . . . ?
C12 N5 C16 C15 0.6(5) . . . . ?
Cu1 N5 C16 C15 174.6(2) . . . . ?
C12 N5 C16 C17 -173.0(3) . . . . ?
Cu1 N5 C16 C17 1.0(4) . . . . ?
C14 C15 C16 N5 1.8(5) . . . . ?
C14 C15 C16 C17 175.4(3) . . . . ?
N3 N4 C17 C16 -17.4(5) . . . . ?
Cu2 N4 C17 C16 153.4(3) . . . . ?
N3 N4 C17 C18 168.4(3) . . . . ?
Cu2 N4 C17 C18 -20.8(3) . . . . ?
N5 C16 C17 N4 24.2(5) . . . . ?
C15 C16 C17 N4 -149.4(3) . . . . ?
N5 C16 C17 C18 -162.1(3) . . . . ?
C15 C16 C17 C18 24.2(5) . . . . ?
C22 N6 C18 C19 -5.8(5) . . . . ?
Cu2 N6 C18 C19 171.0(3) . . . . ?
C22 N6 C18 C17 179.4(3) . . . . ?
Cu2 N6 C18 C17 -3.8(3) . . . . ?
N4 C17 C18 N6 16.3(4) . . . . ?
C16 C17 C18 N6 -158.1(3) . . . . ?
N4 C17 C18 C19 -158.2(3) . . . . ?
C16 C17 C18 C19 27.4(5) . . . . ?
N6 C18 C19 C20 4.7(5) . . . . ?
C17 C18 C19 C20 178.9(3) . . . . ?
C18 C19 C20 C21 -0.8(6) . . . . ?
C19 C20 C21 C22 -2.0(6) . . . . ?
C18 N6 C22 C21 3.0(5) . . . . ?
Cu2 N6 C22 C21 -173.4(3) . . . . ?
C20 C21 C22 N6 0.9(6) . . . . ?
